data_4332711
loop_
_publ_author_name
'Xu, Guo-Lin'
'Ren, Tong'

_publ_section_title
;
 Suzuki Coupling at the Periphery of Diruthenium Coordination and
 Organometallic Compounds
;
_journal_issue 26
_journal_name_full 'Inorganic Chemistry'
_journal_page_first 10449
_journal_page_last 10456
_journal_paper_doi 10.1021/ic060734y
_journal_volume 45
_journal_year 2006
_chemical_formula_sum 'C78 H56 Cl13 N8 O Ru2'
_chemical_formula_weight 1784.30
_chemical_name_systematic
; 
 ? 
;
_space_group_IT_number 14
_symmetry_cell_setting monoclinic
_symmetry_space_group_name_Hall '-P 2ybc'
_symmetry_space_group_name_H-M 'P 1 21/c 1'
_atom_sites_solution_hydrogens geom
_atom_sites_solution_primary direct
_atom_sites_solution_secondary difmap
_audit_creation_method SHELXL-97
_cell_angle_alpha 90.00
_cell_angle_beta 99.270(2)
_cell_angle_gamma 90.00
_cell_formula_units_Z 4
_cell_length_a 16.1370(14)
_cell_length_b 28.440(3)
_cell_length_c 18.3273(17)
_cell_measurement_reflns_used 3851
_cell_measurement_temperature 300(2)
_cell_measurement_theta_max 20.030
_cell_measurement_theta_min 2.327
_cell_volume 8301.2(14)
_computing_cell_refinement 'Bruker SMART'
_computing_data_collection 'Bruker SMART'
_computing_data_reduction 'Bruker SAINT'
_computing_molecular_graphics 'Bruker SHELXTL'
_computing_publication_material 'Bruker SHELXTL'
_computing_structure_refinement 'SHELXL-97 (Sheldrick, 1997)'
_computing_structure_solution 'SHELXS-97 (Sheldrick, 1990)'
_diffrn_ambient_temperature 300(2)
_diffrn_measured_fraction_theta_full 0.997
_diffrn_measured_fraction_theta_max 0.997
_diffrn_measurement_device_type 'CCD area detector'
_diffrn_measurement_method 'phi and omega scans'
_diffrn_radiation_monochromator graphite
_diffrn_radiation_source 'fine-focus sealed tube'
_diffrn_radiation_type MoK\a
_diffrn_radiation_wavelength 0.71073
_diffrn_reflns_av_R_equivalents 0.1282
_diffrn_reflns_av_sigmaI/netI 0.1687
_diffrn_reflns_limit_h_max 15
_diffrn_reflns_limit_h_min -19
_diffrn_reflns_limit_k_max 32
_diffrn_reflns_limit_k_min -33
_diffrn_reflns_limit_l_max 21
_diffrn_reflns_limit_l_min -21
_diffrn_reflns_number 43750
_diffrn_reflns_theta_full 25.00
_diffrn_reflns_theta_max 25.00
_diffrn_reflns_theta_min 1.28
_exptl_absorpt_coefficient_mu 0.830
_exptl_absorpt_correction_T_max 1.000000
_exptl_absorpt_correction_T_min 0.850575
_exptl_absorpt_correction_type empirical
_exptl_absorpt_process_details
; 
  SADABS, Absorption corrections using Bruker CCD based on the method of 
  Bob Blessing.  Acta Cryst. 1995, A51, 33 
;
_exptl_crystal_colour green
_exptl_crystal_density_diffrn 1.428
_exptl_crystal_density_method 'not measured'
_exptl_crystal_description plate
_exptl_crystal_F_000 3588
_exptl_crystal_size_max 0.45
_exptl_crystal_size_mid 0.18
_exptl_crystal_size_min 0.02
_refine_diff_density_max 0.900
_refine_diff_density_min -0.634
_refine_diff_density_rms 0.110
_refine_ls_extinction_method none
_refine_ls_goodness_of_fit_ref 1.001
_refine_ls_hydrogen_treatment mixed
_refine_ls_matrix_type full
_refine_ls_number_parameters 822
_refine_ls_number_reflns 14569
_refine_ls_number_restraints 2
_refine_ls_restrained_S_all 1.001
_refine_ls_R_factor_all 0.1895
_refine_ls_R_factor_gt 0.0687
_refine_ls_shift/su_max 0.001
_refine_ls_shift/su_mean 0.000
_refine_ls_structure_factor_coef Fsqd
_refine_ls_weighting_details 'calc w=1/[\s^2^(Fo^2^)+(0.0700P)^2^+0.0000P] where P=(Fo^2^+2Fc^2^)/3'
_refine_ls_weighting_scheme calc
_refine_ls_wR_factor_gt 0.1364
_refine_ls_wR_factor_ref 0.1830
_reflns_number_gt 6163
_reflns_number_total 14569
_reflns_threshold_expression >2sigma(I)
_cod_data_source_file ic060734ysup1.cif
_cod_data_source_block comp2c
_cod_depositor_comments
;
The following automatic conversions were performed:

'_symmetry_cell_setting' value 'Monoclinic' changed to 'monoclinic'
according to /home/saulius/struct/CIF-dictionaries/cif_core.dic
dictionary named 'cif_core.dic' version 2.4.2 from 2011-04-26.

Automatic conversion script
Id: cif_fix_values 1891 2012-01-12 08:04:46Z andrius 
;
_cod_original_cell_volume 8301.2(13)
_cod_original_sg_symbol_H-M P2(1)/c
_cod_database_code 4332711

loop_
_symmetry_equiv_pos_as_xyz
'x, y, z'
'-x, y+1/2, -z+1/2'
'-x, -y, -z'
'x, -y-1/2, z-1/2'

loop_
_atom_site_label
_atom_site_type_symbol
_atom_site_fract_x
_atom_site_fract_y
_atom_site_fract_z
_atom_site_U_iso_or_equiv
_atom_site_adp_type
_atom_site_occupancy
_atom_site_symmetry_multiplicity
_atom_site_calc_flag
_atom_site_refinement_flags
Ru1 Ru 0.28359(4) 0.88953(2) 0.29026(4) 0.0442(2) Uani 1 1 d .
Ru2 Ru 0.35197(4) 0.81805(2) 0.28067(4) 0.0443(2) Uani 1 1 d .
Cl1 Cl 0.21088(14) 0.96179(8) 0.29508(13) 0.0622(7) Uani 1 1 d .
Cl2 Cl -0.0455(3) 0.8980(3) 0.4258(2) 0.285(4) Uani 1 1 d .
Cl3 Cl -0.1024(3) 0.9314(2) 0.1388(3) 0.234(3) Uani 1 1 d .
Cl4 Cl 0.3651(2) 0.62389(10) 0.22892(17) 0.1143(12) Uani 1 1 d .
Cl5 Cl 0.1147(2) 0.68182(14) 0.01870(19) 0.1259(13) Uani 1 1 d .
Cl6 Cl 0.2015(3) 1.06706(14) 0.0897(3) 0.182(2) Uani 1 1 d .
Cl7 Cl 0.0470(2) 0.91693(19) -0.0432(2) 0.173(2) Uani 1 1 d .
Cl8 Cl 0.6416(2) 0.85714(13) 0.0655(2) 0.1312(14) Uani 1 1 d .
Cl9 Cl 0.4993(2) 0.68780(10) 0.08026(18) 0.1053(10) Uani 1 1 d .
Cl10 Cl 0.3817(2) 1.08372(11) 0.4259(2) 0.1255(13) Uani 1 1 d .
Cl11 Cl 0.4772(3) 1.05958(12) 0.16105(17) 0.1308(14) Uani 1 1 d .
Cl12 Cl 0.73158(18) 0.81889(12) 0.51224(18) 0.1096(11) Uani 1 1 d .
Cl13 Cl 0.6279(3) 0.69823(15) 0.2931(3) 0.183(2) Uani 1 1 d .
N1 N 0.2873(4) 0.8765(2) 0.4030(4) 0.0441(17) Uani 1 1 d .
N2 N 0.3330(4) 0.8006(2) 0.3834(4) 0.0475(18) Uani 1 1 d .
N3 N 0.1703(4) 0.8540(2) 0.2641(4) 0.0468(18) Uani 1 1 d .
N4 N 0.2409(4) 0.7870(2) 0.2367(4) 0.0491(18) Uani 1 1 d .
N5 N 0.2843(4) 0.8993(2) 0.1773(4) 0.0511(19) Uani 1 1 d .
N6 N 0.3726(4) 0.8356(3) 0.1766(4) 0.0512(19) Uani 1 1 d .
N7 N 0.4007(4) 0.9204(2) 0.3136(4) 0.0488(18) Uani 1 1 d .
N8 N 0.4652(4) 0.8474(2) 0.3224(4) 0.0511(19) Uani 1 1 d .
C1 C 0.3084(5) 0.8338(3) 0.4269(5) 0.051(2) Uani 1 1 d .
H1A H 0.3061 0.8264 0.4760 0.062 Uiso 1 1 calc R
C2 C 0.2891(5) 0.9113(3) 0.4594(5) 0.047(2) Uani 1 1 d .
C3 C 0.2213(6) 0.9392(3) 0.4648(5) 0.061(3) Uani 1 1 d .
H3A H 0.1717 0.9349 0.4318 0.073 Uiso 1 1 calc R
C4 C 0.2251(6) 0.9735(3) 0.5179(5) 0.064(3) Uani 1 1 d .
H4A H 0.1782 0.9921 0.5199 0.077 Uiso 1 1 calc R
C5 C 0.2989(6) 0.9810(3) 0.5695(5) 0.052(2) Uani 1 1 d .
C6 C 0.3652(6) 0.9527(3) 0.5637(5) 0.057(2) Uani 1 1 d .
H6A H 0.4147 0.9569 0.5969 0.069 Uiso 1 1 calc R
C7 C 0.3628(6) 0.9180(3) 0.5110(5) 0.051(2) Uani 1 1 d .
H7A H 0.4095 0.8991 0.5096 0.062 Uiso 1 1 calc R
C14 C 0.3338(6) 0.7524(3) 0.4071(4) 0.049(2) Uani 1 1 d .
C15 C 0.4079(6) 0.7278(3) 0.4118(5) 0.060(3) Uani 1 1 d .
H15A H 0.4571 0.7438 0.4070 0.073 Uiso 1 1 calc R
C16 C 0.4105(6) 0.6793(4) 0.4236(5) 0.067(3) Uani 1 1 d .
H16A H 0.4613 0.6632 0.4281 0.080 Uiso 1 1 calc R
C17 C 0.3365(7) 0.6549(3) 0.4287(5) 0.060(3) Uani 1 1 d .
C18 C 0.2653(7) 0.6807(3) 0.4283(6) 0.074(3) Uani 1 1 d .
H18A H 0.2167 0.6653 0.4365 0.088 Uiso 1 1 calc R
C19 C 0.2622(6) 0.7286(3) 0.4163(5) 0.066(3) Uani 1 1 d .
H19A H 0.2118 0.7447 0.4144 0.079 Uiso 1 1 calc R
C8 C 0.3027(6) 1.0183(3) 0.6272(6) 0.058(3) Uani 1 1 d .
C9 C 0.2689(6) 1.0624(4) 0.6088(6) 0.076(3) Uani 1 1 d .
H9A H 0.2443 1.0685 0.5603 0.091 Uiso 1 1 calc R
C10 C 0.2713(7) 1.0971(4) 0.6612(8) 0.087(4) Uani 1 1 d .
H10A H 0.2475 1.1263 0.6482 0.104 Uiso 1 1 calc R
C11 C 0.3082(8) 1.0889(5) 0.7319(8) 0.101(4) Uani 1 1 d .
H11A H 0.3112 1.1130 0.7666 0.121 Uiso 1 1 calc R
C12 C 0.3411(8) 1.0456(5) 0.7530(6) 0.102(4) Uani 1 1 d .
H12A H 0.3645 1.0397 0.8018 0.123 Uiso 1 1 calc R
C13 C 0.3384(7) 1.0101(4) 0.6979(6) 0.081(3) Uani 1 1 d .
H13A H 0.3616 0.9808 0.7108 0.097 Uiso 1 1 calc R
C20 C 0.3349(8) 0.6028(4) 0.4355(6) 0.071(3) Uani 1 1 d .
C21 C 0.2694(8) 0.5766(4) 0.4001(7) 0.102(4) Uani 1 1 d .
H21A H 0.2250 0.5913 0.3700 0.123 Uiso 1 1 calc R
C22 C 0.2691(12) 0.5265(5) 0.4093(11) 0.157(8) Uani 1 1 d .
H22A H 0.2248 0.5092 0.3838 0.188 Uiso 1 1 calc R
C23 C 0.3314(16) 0.5037(6) 0.4540(13) 0.170(11) Uani 1 1 d .
H23A H 0.3301 0.4713 0.4597 0.204 Uiso 1 1 calc R
C24 C 0.3944(12) 0.5290(5) 0.4893(9) 0.141(7) Uani 1 1 d .
H24A H 0.4362 0.5139 0.5218 0.169 Uiso 1 1 calc R
C25 C 0.4003(8) 0.5793(4) 0.4791(6) 0.091(4) Uani 1 1 d .
H25A H 0.4475 0.5957 0.5015 0.109 Uiso 1 1 calc R
C26 C 0.1702(5) 0.8110(3) 0.2385(4) 0.049(2) Uani 1 1 d .
H26A H 0.1191 0.7966 0.2211 0.058 Uiso 1 1 calc R
C27 C 0.0897(5) 0.8733(3) 0.2689(5) 0.048(2) Uani 1 1 d .
C28 C 0.0624(6) 0.8750(4) 0.3350(6) 0.089(4) Uani 1 1 d .
H28A H 0.0960 0.8630 0.3768 0.107 Uiso 1 1 calc R
C29 C -0.0138(7) 0.8940(5) 0.3410(6) 0.112(5) Uani 1 1 d .
C30 C -0.0646(7) 0.9132(4) 0.2831(7) 0.083(3) Uani 1 1 d .
H30A H -0.1153 0.9274 0.2883 0.100 Uiso 1 1 calc R
C31 C -0.0376(7) 0.9108(5) 0.2172(7) 0.096(4) Uani 1 1 d .
C32 C 0.0396(7) 0.8916(4) 0.2099(6) 0.089(4) Uani 1 1 d .
H32A H 0.0569 0.8914 0.1639 0.106 Uiso 1 1 calc R
C33 C 0.2372(5) 0.7439(3) 0.1991(5) 0.048(2) Uani 1 1 d .
C34 C 0.1825(5) 0.7350(3) 0.1345(5) 0.062(3) Uani 1 1 d .
H34A H 0.1441 0.7577 0.1143 0.074 Uiso 1 1 calc R
C35 C 0.1859(6) 0.6908(4) 0.0996(5) 0.076(3) Uani 1 1 d .
C36 C 0.2385(7) 0.6569(4) 0.1271(6) 0.070(3) Uani 1 1 d .
H36A H 0.2379 0.6277 0.1042 0.084 Uiso 1 1 calc R
C37 C 0.2942(6) 0.6666(3) 0.1907(6) 0.067(3) Uani 1 1 d .
C38 C 0.2933(6) 0.7088(3) 0.2275(5) 0.061(3) Uani 1 1 d .
H38A H 0.3301 0.7137 0.2714 0.073 Uiso 1 1 calc R
C39 C 0.3315(6) 0.8719(3) 0.1434(5) 0.055(2) Uani 1 1 d .
H39A H 0.3361 0.8782 0.0945 0.066 Uiso 1 1 calc R
C40 C 0.2310(6) 0.9312(4) 0.1280(5) 0.061(3) Uani 1 1 d .
C41 C 0.1710(6) 0.9108(4) 0.0738(5) 0.075(3) Uani 1 1 d .
H41A H 0.1650 0.8783 0.0695 0.090 Uiso 1 1 calc R
C42 C 0.1201(7) 0.9415(6) 0.0263(6) 0.097(4) Uani 1 1 d .
C43 C 0.1256(9) 0.9886(6) 0.0304(8) 0.115(6) Uani 1 1 d .
H43A H 0.0903 1.0080 -0.0017 0.138 Uiso 1 1 calc R
C44 C 0.1866(9) 1.0068(5) 0.0847(8) 0.106(4) Uani 1 1 d .
C45 C 0.2386(7) 0.9784(4) 0.1338(6) 0.079(3) Uani 1 1 d .
H45A H 0.2783 0.9918 0.1703 0.095 Uiso 1 1 calc R
C46 C 0.4354(6) 0.8155(3) 0.1408(4) 0.049(2) Uani 1 1 d .
C47 C 0.5013(6) 0.8426(3) 0.1222(5) 0.064(3) Uani 1 1 d .
H47A H 0.5025 0.8749 0.1310 0.077 Uiso 1 1 calc R
C48 C 0.5629(6) 0.8224(4) 0.0917(6) 0.073(3) Uani 1 1 d .
C49 C 0.5644(6) 0.7743(4) 0.0779(5) 0.071(3) Uani 1 1 d .
H49A H 0.6072 0.7607 0.0568 0.085 Uiso 1 1 calc R
C50 C 0.4998(7) 0.7478(3) 0.0970(5) 0.065(3) Uani 1 1 d .
C51 C 0.4352(6) 0.7678(3) 0.1277(5) 0.062(3) Uani 1 1 d .
H51A H 0.3919 0.7492 0.1394 0.075 Uiso 1 1 calc R
C52 C 0.4688(6) 0.8946(3) 0.3261(4) 0.053(2) Uani 1 1 d .
H52A H 0.5208 0.9092 0.3378 0.064 Uiso 1 1 calc R
C53 C 0.4142(5) 0.9698(3) 0.3089(5) 0.050(2) Uani 1 1 d .
C54 C 0.4394(6) 0.9887(3) 0.2469(5) 0.065(3) Uani 1 1 d .
H54A H 0.4525 0.9690 0.2099 0.078 Uiso 1 1 calc R
C55 C 0.4453(6) 1.0369(4) 0.2398(6) 0.074(3) Uani 1 1 d .
C56 C 0.4283(6) 1.0672(3) 0.2939(6) 0.073(3) Uani 1 1 d .
H56A H 0.4333 1.0996 0.2892 0.088 Uiso 1 1 calc R
C57 C 0.4033(6) 1.0472(4) 0.3555(6) 0.069(3) Uani 1 1 d .
C58 C 0.3965(5) 0.9994(3) 0.3643(5) 0.060(3) Uani 1 1 d .
H58A H 0.3802 0.9872 0.4068 0.072 Uiso 1 1 calc R
C59 C 0.5370(5) 0.8211(3) 0.3485(5) 0.048(2) Uani 1 1 d .
C60 C 0.5939(5) 0.8321(3) 0.4108(5) 0.054(2) Uani 1 1 d .
H60A H 0.5867 0.8596 0.4365 0.065 Uiso 1 1 calc R
C61 C 0.6599(6) 0.8038(4) 0.4350(5) 0.063(3) Uani 1 1 d .
C62 C 0.6733(6) 0.7626(4) 0.3995(6) 0.077(3) Uani 1 1 d .
H62A H 0.7195 0.7436 0.4159 0.093 Uiso 1 1 calc R
C63 C 0.6155(7) 0.7505(4) 0.3383(6) 0.086(3) Uani 1 1 d .
C64 C 0.5494(6) 0.7792(4) 0.3123(6) 0.075(3) Uani 1 1 d .
H64A H 0.5123 0.7707 0.2701 0.090 Uiso 1 1 calc R
C65 C 0.0720(18) 1.0717(10) 0.303(3) 0.52(3) Uiso 1 1 d GD
C66 C 0.059(2) 1.0687(9) 0.371(2) 0.43(2) Uiso 1 1 d G
H66A H 0.1028 1.0736 0.4102 0.513 Uiso 1 1 calc R
C67 C -0.016(3) 1.0589(9) 0.3853(15) 0.67(5) Uiso 1 1 d G
H67A H -0.0256 1.0568 0.4340 0.802 Uiso 1 1 calc R
C68 C -0.0779(16) 1.0521(7) 0.331(3) 0.396(19) Uiso 1 1 d G
H68A H -0.1313 1.0452 0.3409 0.475 Uiso 1 1 calc R
C69 C -0.065(3) 1.0551(10) 0.263(2) 0.73(5) Uiso 1 1 d G
H69A H -0.1087 1.0502 0.2240 0.880 Uiso 1 1 calc R
C70 C 0.010(3) 1.0649(12) 0.249(2) 0.89(7) Uiso 1 1 d G
H70A H 0.0196 1.0670 0.2002 1.065 Uiso 1 1 calc R
O1 O 0.931(2) 0.7051(12) 0.486(2) 0.526(18) Uiso 1 1 d .
C71 C 0.156(2) 1.0986(13) 0.313(2) 0.46(2) Uiso 1 1 d D
H71A H 0.1887 1.0909 0.3599 0.688 Uiso 1 1 calc R
H71B H 0.1454 1.1318 0.3105 0.688 Uiso 1 1 calc R
H71C H 0.1866 1.0898 0.2741 0.688 Uiso 1 1 calc R
C78 C 0.903(3) 0.7097(13) 0.591(2) 0.53(3) Uiso 1 1 d D
H78A H 0.8696 0.6834 0.6012 0.801 Uiso 1 1 calc R
H78B H 0.9591 0.6995 0.5885 0.801 Uiso 1 1 calc R
H78C H 0.8789 0.7231 0.5437 0.801 Uiso 1 1 calc R
C72 C 0.997(3) 0.7847(14) 0.685(2) 1.56(16) Uiso 1 1 d G
H72A H 1.0272 0.7980 0.6512 1.874 Uiso 1 1 calc R
C73 C 1.028(2) 0.7958(11) 0.785(2) 0.49(3) Uiso 1 1 d G
H73A H 1.0746 0.8146 0.8018 0.591 Uiso 1 1 calc R
C74 C 0.967(2) 0.7695(12) 0.8524(17) 0.52(3) Uiso 1 1 d G
H74A H 0.9833 0.7750 0.9027 0.619 Uiso 1 1 calc R
C75 C 0.875(2) 0.7320(12) 0.819(2) 0.96(7) Uiso 1 1 d G
H75A H 0.8445 0.7188 0.8531 1.158 Uiso 1 1 calc R
C76 C 0.8435(19) 0.7209(10) 0.719(3) 0.50(3) Uiso 1 1 d G
H76A H 0.7972 0.7021 0.7026 0.598 Uiso 1 1 calc R
C77 C 0.904(3) 0.7473(14) 0.6520(19) 0.61(4) Uiso 1 1 d GD

loop_
_atom_site_aniso_label
_atom_site_aniso_U_11
_atom_site_aniso_U_22
_atom_site_aniso_U_33
_atom_site_aniso_U_23
_atom_site_aniso_U_13
_atom_site_aniso_U_12
Ru1 0.0550(5) 0.0330(4) 0.0452(4) 0.0007(3) 0.0104(3) 0.0049(3)
Ru2 0.0552(5) 0.0323(4) 0.0454(4) -0.0021(3) 0.0080(3) 0.0042(3)
Cl1 0.0739(16) 0.0405(14) 0.0740(17) 0.0016(12) 0.0171(13) 0.0137(11)
Cl2 0.159(4) 0.620(13) 0.090(3) 0.079(5) 0.060(3) 0.207(6)
Cl3 0.161(4) 0.396(8) 0.155(4) 0.155(5) 0.055(3) 0.175(5)
Cl4 0.185(3) 0.062(2) 0.092(2) -0.0064(16) 0.011(2) 0.052(2)
Cl5 0.113(2) 0.145(3) 0.107(3) -0.067(2) -0.021(2) 0.000(2)
Cl6 0.231(5) 0.089(3) 0.227(5) 0.078(3) 0.039(4) 0.056(3)
Cl7 0.129(3) 0.273(6) 0.098(3) 0.006(3) -0.040(2) 0.031(3)
Cl8 0.116(3) 0.125(3) 0.173(4) -0.036(3) 0.085(3) -0.032(2)
Cl9 0.145(3) 0.0577(19) 0.120(3) -0.0250(18) 0.042(2) 0.0179(18)
Cl10 0.168(3) 0.068(2) 0.160(3) -0.056(2) 0.086(3) -0.035(2)
Cl11 0.230(4) 0.086(2) 0.083(2) 0.0096(18) 0.044(2) -0.066(3)
Cl12 0.091(2) 0.121(3) 0.101(2) -0.021(2) -0.0325(17) 0.0201(19)
Cl13 0.198(4) 0.119(3) 0.202(4) -0.086(3) -0.058(3) 0.096(3)
N1 0.057(5) 0.028(4) 0.048(4) -0.002(3) 0.011(4) 0.003(3)
N2 0.060(5) 0.032(4) 0.051(5) 0.002(4) 0.010(4) 0.008(3)
N3 0.053(5) 0.043(5) 0.044(4) 0.002(4) 0.008(4) 0.010(4)
N4 0.059(5) 0.036(5) 0.052(5) -0.003(4) 0.008(4) 0.004(4)
N5 0.060(5) 0.041(5) 0.053(5) 0.006(4) 0.010(4) 0.017(4)
N6 0.054(5) 0.052(5) 0.049(5) -0.005(4) 0.013(4) 0.013(4)
N7 0.057(5) 0.040(5) 0.051(5) 0.002(4) 0.012(4) 0.011(4)
N8 0.055(5) 0.039(5) 0.061(5) 0.001(4) 0.014(4) 0.010(4)
C1 0.065(6) 0.043(6) 0.044(6) -0.001(5) 0.006(5) -0.004(5)
C2 0.057(6) 0.035(5) 0.051(6) 0.000(4) 0.016(5) 0.003(4)
C3 0.059(6) 0.061(7) 0.061(7) -0.014(5) 0.004(5) 0.010(5)
C4 0.068(7) 0.060(7) 0.065(7) -0.013(5) 0.010(6) 0.019(5)
C5 0.055(6) 0.048(6) 0.057(6) 0.002(5) 0.020(5) 0.007(5)
C6 0.062(6) 0.055(6) 0.054(6) -0.004(5) 0.005(5) -0.008(5)
C7 0.066(6) 0.035(5) 0.053(6) -0.003(4) 0.009(5) 0.006(4)
C14 0.063(6) 0.040(6) 0.044(5) -0.007(4) 0.008(5) 0.011(5)
C15 0.076(7) 0.050(7) 0.056(6) 0.007(5) 0.012(5) -0.008(5)
C16 0.069(7) 0.059(7) 0.072(7) 0.011(6) 0.011(5) 0.012(6)
C17 0.093(8) 0.034(6) 0.056(6) -0.002(5) 0.019(6) 0.006(6)
C18 0.086(8) 0.042(6) 0.099(8) 0.011(6) 0.031(6) -0.005(6)
C19 0.057(7) 0.056(7) 0.089(8) 0.006(6) 0.023(6) 0.003(5)
C8 0.073(7) 0.046(6) 0.059(7) -0.018(5) 0.027(5) -0.006(5)
C9 0.088(8) 0.064(8) 0.085(8) -0.018(7) 0.038(6) -0.003(6)
C10 0.094(9) 0.067(8) 0.105(10) -0.022(8) 0.031(8) -0.004(6)
C11 0.122(11) 0.073(10) 0.115(12) -0.045(9) 0.044(9) -0.019(8)
C12 0.148(12) 0.099(11) 0.062(8) -0.025(8) 0.022(8) -0.028(9)
C13 0.120(9) 0.061(7) 0.061(7) -0.017(6) 0.013(7) -0.007(6)
C20 0.098(9) 0.047(7) 0.078(8) 0.004(6) 0.049(7) 0.010(6)
C21 0.124(11) 0.057(8) 0.136(12) -0.007(8) 0.051(9) -0.017(7)
C22 0.21(2) 0.046(11) 0.24(2) -0.029(11) 0.112(17) -0.027(10)
C23 0.28(3) 0.040(11) 0.23(3) 0.002(12) 0.17(2) -0.002(13)
C24 0.25(2) 0.060(10) 0.143(15) 0.046(10) 0.132(15) 0.064(11)
C25 0.150(11) 0.061(8) 0.074(8) 0.001(6) 0.053(8) 0.023(8)
C26 0.050(6) 0.053(7) 0.041(5) 0.003(5) 0.003(4) 0.001(5)
C27 0.053(6) 0.038(5) 0.054(6) 0.004(4) 0.010(5) 0.009(4)
C28 0.055(7) 0.148(12) 0.066(8) 0.026(7) 0.015(6) 0.045(7)
C29 0.070(8) 0.217(16) 0.051(7) 0.023(8) 0.021(6) 0.048(9)
C30 0.068(8) 0.104(9) 0.082(9) 0.019(7) 0.022(7) 0.026(6)
C31 0.066(8) 0.139(12) 0.085(9) 0.040(8) 0.014(7) 0.029(7)
C32 0.087(8) 0.110(10) 0.073(8) 0.025(7) 0.026(7) 0.042(7)
C33 0.052(6) 0.038(6) 0.055(6) -0.006(5) 0.010(5) 0.001(4)
C34 0.057(6) 0.060(7) 0.067(7) -0.006(6) 0.005(5) 0.006(5)
C35 0.071(7) 0.088(9) 0.066(7) -0.027(7) 0.000(6) -0.010(6)
C36 0.091(8) 0.049(7) 0.072(8) -0.019(6) 0.019(7) -0.005(6)
C37 0.098(8) 0.040(6) 0.065(7) -0.007(5) 0.020(6) 0.007(5)
C38 0.083(7) 0.048(6) 0.051(6) -0.013(5) 0.007(5) 0.000(5)
C39 0.069(7) 0.046(6) 0.053(6) 0.003(5) 0.019(5) 0.003(5)
C40 0.076(7) 0.065(7) 0.044(6) 0.007(5) 0.017(5) 0.015(6)
C41 0.079(8) 0.099(9) 0.049(7) 0.010(6) 0.014(6) 0.020(7)
C42 0.080(8) 0.139(13) 0.068(8) 0.034(9) 0.001(6) 0.033(9)
C43 0.104(11) 0.151(16) 0.095(11) 0.054(11) 0.029(9) 0.067(11)
C44 0.128(12) 0.082(10) 0.114(12) 0.041(9) 0.042(9) 0.030(9)
C45 0.102(8) 0.052(7) 0.085(8) 0.026(6) 0.020(7) 0.025(6)
C46 0.065(6) 0.042(6) 0.042(5) -0.001(5) 0.008(5) 0.007(5)
C47 0.074(7) 0.058(7) 0.063(7) -0.014(5) 0.024(6) 0.002(6)
C48 0.066(7) 0.082(9) 0.077(7) -0.013(6) 0.029(6) 0.001(6)
C49 0.062(7) 0.081(9) 0.072(7) -0.018(6) 0.018(6) 0.021(6)
C50 0.078(7) 0.055(7) 0.062(7) -0.016(5) 0.013(6) 0.015(6)
C51 0.065(7) 0.065(7) 0.060(7) -0.006(5) 0.018(5) 0.003(5)
C52 0.061(6) 0.050(7) 0.048(6) -0.001(5) 0.009(5) -0.001(5)
C53 0.062(6) 0.023(5) 0.064(6) -0.003(5) 0.009(5) -0.005(4)
C54 0.087(7) 0.046(6) 0.066(7) -0.011(5) 0.026(6) -0.009(5)
C55 0.093(8) 0.061(7) 0.069(7) 0.006(6) 0.019(6) -0.031(6)
C56 0.088(8) 0.034(6) 0.097(9) 0.004(6) 0.013(7) -0.010(5)
C57 0.071(7) 0.054(7) 0.088(8) -0.013(6) 0.027(6) -0.010(5)
C58 0.075(7) 0.043(6) 0.066(7) -0.009(5) 0.021(5) -0.012(5)
C59 0.051(5) 0.030(5) 0.062(6) 0.004(5) 0.008(5) 0.003(4)
C60 0.054(6) 0.053(6) 0.058(6) -0.002(5) 0.013(5) 0.005(5)
C61 0.052(6) 0.067(7) 0.066(7) 0.004(6) 0.003(5) 0.005(5)
C62 0.064(7) 0.066(8) 0.097(9) 0.004(7) 0.000(6) 0.023(6)
C63 0.090(8) 0.077(8) 0.087(9) -0.029(7) -0.001(7) 0.026(7)
C64 0.069(7) 0.067(8) 0.083(8) -0.012(6) -0.009(6) 0.017(6)

loop_
_atom_type_symbol
_atom_type_description
_atom_type_scat_dispersion_real
_atom_type_scat_dispersion_imag
_atom_type_scat_source
C C 0.0033 0.0016 'International Tables Vol C Tables 4.2.6.8 and 6.1.1.4'
H H 0.0000 0.0000 'International Tables Vol C Tables 4.2.6.8 and 6.1.1.4'
N N 0.0061 0.0033 'International Tables Vol C Tables 4.2.6.8 and 6.1.1.4'
Cl Cl 0.1484 0.1585 'International Tables Vol C Tables 4.2.6.8 and 6.1.1.4'
Ru Ru -1.2594 0.8363 'International Tables Vol C Tables 4.2.6.8 and 6.1.1.4'
O O 0.0106 0.0060 'International Tables Vol C Tables 4.2.6.8 and 6.1.1.4'

loop_
_geom_angle_atom_site_label_1
_geom_angle_atom_site_label_2
_geom_angle_atom_site_label_3
_geom_angle
N7 Ru1 N3 175.6(3)
N7 Ru1 N5 89.9(3)
N3 Ru1 N5 88.9(3)
N7 Ru1 N1 89.5(3)
N3 Ru1 N1 91.5(3)
N5 Ru1 N1 176.8(3)
N7 Ru1 Ru2 87.56(19)
N3 Ru1 Ru2 88.15(19)
N5 Ru1 Ru2 87.90(18)
N1 Ru1 Ru2 88.97(18)
N7 Ru1 Cl1 93.8(2)
N3 Ru1 Cl1 90.5(2)
N5 Ru1 Cl1 90.18(19)
N1 Ru1 Cl1 92.97(18)
Ru2 Ru1 Cl1 177.65(7)
N2 Ru2 N8 90.7(3)
N2 Ru2 N4 90.4(3)
N8 Ru2 N4 177.9(3)
N2 Ru2 N6 179.4(3)
N8 Ru2 N6 88.8(3)
N4 Ru2 N6 90.1(3)
N2 Ru2 Ru1 89.96(19)
N8 Ru2 Ru1 91.18(19)
N4 Ru2 Ru1 90.60(19)
N6 Ru2 Ru1 90.4(2)
C1 N1 C2 115.2(7)
C1 N1 Ru1 117.1(6)
C2 N1 Ru1 125.9(5)
C1 N2 C14 118.8(7)
C1 N2 Ru2 119.2(6)
C14 N2 Ru2 121.4(5)
C26 N3 C27 115.6(7)
C26 N3 Ru1 119.2(6)
C27 N3 Ru1 125.1(6)
C26 N4 C33 119.3(7)
C26 N4 Ru2 118.0(6)
C33 N4 Ru2 122.4(6)
C39 N5 C40 113.9(7)
C39 N5 Ru1 119.0(6)
C40 N5 Ru1 126.8(5)
C39 N6 C46 116.6(7)
C39 N6 Ru2 118.3(6)
C46 N6 Ru2 124.6(6)
C52 N7 C53 115.5(7)
C52 N7 Ru1 120.8(6)
C53 N7 Ru1 123.3(5)
C52 N8 C59 119.4(7)
C52 N8 Ru2 117.1(6)
C59 N8 Ru2 123.4(6)
N1 C1 N2 122.7(8)
C3 C2 C7 118.2(8)
C3 C2 N1 122.1(8)
C7 C2 N1 119.7(7)
C2 C3 C4 121.3(9)
C3 C4 C5 121.3(8)
C6 C5 C4 116.6(8)
C6 C5 C8 122.3(9)
C4 C5 C8 121.1(8)
C5 C6 C7 123.1(9)
C6 C7 C2 119.5(8)
C19 C14 C15 118.7(9)
C19 C14 N2 122.8(8)
C15 C14 N2 117.9(8)
C14 C15 C16 121.1(9)
C17 C16 C15 119.8(9)
C18 C17 C16 117.5(9)
C18 C17 C20 120.7(10)
C16 C17 C20 121.8(10)
C17 C18 C19 122.8(9)
C14 C19 C18 119.9(9)
C13 C8 C9 118.6(9)
C13 C8 C5 121.4(9)
C9 C8 C5 120.0(9)
C10 C9 C8 121.0(11)
C11 C10 C9 120.3(12)
C10 C11 C12 120.8(12)
C11 C12 C13 118.1(12)
C8 C13 C12 121.2(11)
C21 C20 C25 117.9(11)
C21 C20 C17 121.6(11)
C25 C20 C17 120.4(11)
C20 C21 C22 120.1(14)
C23 C22 C21 121.9(19)
C24 C23 C22 118.2(18)
C23 C24 C25 122.3(19)
C20 C25 C24 119.4(14)
N3 C26 N4 122.3(8)
C32 C27 C28 117.7(9)
C32 C27 N3 122.3(9)
C28 C27 N3 120.0(8)
C27 C28 C29 120.9(9)
C30 C29 C28 122.7(10)
C30 C29 Cl2 117.0(9)
C28 C29 Cl2 120.2(9)
C29 C30 C31 116.1(10)
C30 C31 C32 122.1(10)
C30 C31 Cl3 119.0(9)
C32 C31 Cl3 118.9(10)
C27 C32 C31 120.5(10)
C34 C33 C38 118.5(8)
C34 C33 N4 123.5(8)
C38 C33 N4 118.0(8)
C33 C34 C35 118.9(9)
C36 C35 C34 122.8(9)
C36 C35 Cl5 120.7(9)
C34 C35 Cl5 116.5(9)
C35 C36 C37 117.7(9)
C38 C37 C36 122.0(9)
C38 C37 Cl4 118.0(8)
C36 C37 Cl4 119.9(8)
C37 C38 C33 119.9(9)
N5 C39 N6 122.2(8)
C45 C40 C41 120.9(10)
C45 C40 N5 122.1(9)
C41 C40 N5 117.0(9)
C40 C41 C42 116.8(11)
C43 C42 C41 124.1(13)
C43 C42 Cl7 118.2(11)
C41 C42 Cl7 117.7(12)
C42 C43 C44 116.4(13)
C43 C44 C45 122.5(13)
C43 C44 Cl6 119.0(12)
C45 C44 Cl6 118.5(12)
C40 C45 C44 119.3(12)
C51 C46 C47 118.7(9)
C51 C46 N6 120.0(8)
C47 C46 N6 121.2(8)
C48 C47 C46 120.4(10)
C47 C48 C49 122.0(10)
C47 C48 Cl8 119.6(9)
C49 C48 Cl8 118.3(8)
C50 C49 C48 117.1(9)
C49 C50 C51 122.0(10)
C49 C50 Cl9 118.4(8)
C51 C50 Cl9 119.6(9)
C46 C51 C50 119.7(9)
N7 C52 N8 121.5(8)
C54 C53 C58 119.4(8)
C54 C53 N7 120.2(8)
C58 C53 N7 120.2(8)
C53 C54 C55 120.0(9)
C56 C55 C54 121.9(9)
C56 C55 Cl11 119.3(8)
C54 C55 Cl11 118.8(9)
C55 C56 C57 116.8(9)
C58 C57 C56 122.8(9)
C58 C57 Cl10 118.4(8)
C56 C57 Cl10 118.8(8)
C57 C58 C53 119.1(9)
C60 C59 C64 117.5(8)
C60 C59 N8 124.4(8)
C64 C59 N8 118.0(8)
C61 C60 C59 121.4(9)
C60 C61 C62 121.9(9)
C60 C61 Cl12 120.6(8)
C62 C61 Cl12 117.5(8)
C61 C62 C63 117.3(9)
C64 C63 C62 121.4(10)
C64 C63 Cl13 119.3(9)
C62 C63 Cl13 119.2(9)
C63 C64 C59 120.5(9)
C66 C65 C70 120.0
C66 C65 C71 101(4)
C70 C65 C71 135(4)
C65 C66 C67 120.0
C68 C67 C66 120.0
C69 C68 C67 120.0
C68 C69 C70 120.0
C65 C70 C69 120.0
C77 C72 C73 120.0
C74 C73 C72 120.0
C73 C74 C75 120.0
C76 C75 C74 120.0
C75 C76 C77 120.0
C78 C77 C72 123(3)
C78 C77 C76 105(3)
C72 C77 C76 120.0

loop_
_geom_bond_atom_site_label_1
_geom_bond_atom_site_label_2
_geom_bond_distance
Ru1 N7 2.065(7)
Ru1 N3 2.076(7)
Ru1 N5 2.090(7)
Ru1 N1 2.091(6)
Ru1 Ru2 2.3332(10)
Ru1 Cl1 2.375(2)
Ru2 N2 2.018(7)
Ru2 N8 2.043(7)
Ru2 N4 2.044(7)
Ru2 N6 2.051(7)
Cl2 C29 1.718(11)
Cl3 C31 1.737(11)
Cl4 C37 1.737(10)
Cl5 C35 1.742(10)
Cl6 C44 1.732(14)
Cl7 C42 1.738(14)
Cl8 C48 1.735(10)
Cl9 C50 1.735(10)
Cl10 C57 1.735(10)
Cl11 C55 1.732(10)
Cl12 C61 1.732(9)
Cl13 C63 1.729(10)
N1 C1 1.319(9)
N1 C2 1.427(9)
N2 C1 1.335(10)
N2 C14 1.437(10)
N3 C26 1.310(10)
N3 C27 1.428(10)
N4 C26 1.333(9)
N4 C33 1.403(10)
N5 C39 1.314(10)
N5 C40 1.459(10)
N6 C39 1.320(10)
N6 C46 1.414(10)
N7 C52 1.310(10)
N7 C53 1.427(10)
N8 C52 1.343(10)
N8 C59 1.399(10)
C2 C3 1.367(11)
C2 C7 1.409(11)
C3 C4 1.371(11)
C4 C5 1.412(11)
C5 C6 1.358(11)
C5 C8 1.491(12)
C6 C7 1.376(11)
C14 C19 1.372(11)
C14 C15 1.377(11)
C15 C16 1.397(12)
C16 C17 1.397(12)
C17 C18 1.363(12)
C17 C20 1.487(13)
C18 C19 1.380(12)
C8 C13 1.350(12)
C8 C9 1.388(12)
C9 C10 1.373(13)
C10 C11 1.355(15)
C11 C12 1.371(16)
C12 C13 1.424(13)
C20 C21 1.368(14)
C20 C25 1.389(14)
C21 C22 1.435(17)
C22 C23 1.36(3)
C23 C24 1.32(2)
C24 C25 1.447(16)
C27 C32 1.347(12)
C27 C28 1.354(12)
C28 C29 1.364(13)
C29 C30 1.347(13)
C30 C31 1.350(14)
C31 C32 1.386(13)
C33 C34 1.380(11)
C33 C38 1.393(11)
C34 C35 1.417(13)
C35 C36 1.328(13)
C36 C37 1.380(12)
C37 C38 1.378(11)
C40 C45 1.352(13)
C40 C41 1.397(13)
C41 C42 1.403(14)
C42 C43 1.345(17)
C43 C44 1.382(17)
C44 C45 1.386(15)
C46 C51 1.376(11)
C46 C47 1.401(12)
C47 C48 1.346(12)
C48 C49 1.392(13)
C49 C50 1.376(13)
C50 C51 1.384(12)
C53 C54 1.375(11)
C53 C58 1.385(11)
C54 C55 1.384(12)
C55 C56 1.373(13)
C56 C57 1.382(13)
C57 C58 1.374(12)
C59 C60 1.380(11)
C59 C64 1.394(12)
C60 C61 1.351(11)
C61 C62 1.375(13)
C62 C63 1.382(13)
C63 C64 1.367(13)
C65 C66 1.305(14)
C65 C70 1.306(14)
C65 C71 1.543(19)
C66 C67 1.306(14)
C67 C68 1.305(14)
C68 C69 1.305(14)
C69 C70 1.306(14)
C78 C77 1.550(19)
C72 C77 1.852(15)
C72 C73 1.853(15)
C73 C74 1.852(15)
C74 C75 1.852(15)
C75 C76 1.852(15)
C76 C77 1.853(15)

loop_
_geom_torsion_atom_site_label_1
_geom_torsion_atom_site_label_2
_geom_torsion_atom_site_label_3
_geom_torsion_atom_site_label_4
_geom_torsion
N7 Ru1 Ru2 N2 100.5(3)
N3 Ru1 Ru2 N2 -80.6(3)
N5 Ru1 Ru2 N2 -169.6(3)
N1 Ru1 Ru2 N2 11.0(3)
Cl1 Ru1 Ru2 N2 -134.4(18)
N7 Ru1 Ru2 N8 9.8(3)
N3 Ru1 Ru2 N8 -171.2(3)
N5 Ru1 Ru2 N8 99.8(3)
N1 Ru1 Ru2 N8 -79.7(3)
Cl1 Ru1 Ru2 N8 134.9(18)
N7 Ru1 Ru2 N4 -169.1(3)
N3 Ru1 Ru2 N4 9.8(3)
N5 Ru1 Ru2 N4 -79.2(3)
N1 Ru1 Ru2 N4 101.4(3)
Cl1 Ru1 Ru2 N4 -44.1(18)
N7 Ru1 Ru2 N6 -79.0(3)
N3 Ru1 Ru2 N6 99.9(3)
N5 Ru1 Ru2 N6 10.9(3)
N1 Ru1 Ru2 N6 -168.5(3)
Cl1 Ru1 Ru2 N6 46.1(18)
N7 Ru1 N1 C1 -99.6(6)
N3 Ru1 N1 C1 76.1(6)
N5 Ru1 N1 C1 -22(5)
Ru2 Ru1 N1 C1 -12.0(6)
Cl1 Ru1 N1 C1 166.6(6)
N7 Ru1 N1 C2 64.4(6)
N3 Ru1 N1 C2 -119.9(6)
N5 Ru1 N1 C2 142(5)
Ru2 Ru1 N1 C2 152.0(6)
Cl1 Ru1 N1 C2 -29.3(6)
N8 Ru2 N2 C1 77.8(6)
N4 Ru2 N2 C1 -103.9(6)
N6 Ru2 N2 C1 113(26)
Ru1 Ru2 N2 C1 -13.3(6)
N8 Ru2 N2 C14 -111.2(6)
N4 Ru2 N2 C14 67.1(6)
N6 Ru2 N2 C14 -76(26)
Ru1 Ru2 N2 C14 157.7(6)
N7 Ru1 N3 C26 1(4)
N5 Ru1 N3 C26 75.4(6)
N1 Ru1 N3 C26 -101.5(6)
Ru2 Ru1 N3 C26 -12.6(6)
Cl1 Ru1 N3 C26 165.5(6)
N7 Ru1 N3 C27 -176(3)
N5 Ru1 N3 C27 -102.1(7)
N1 Ru1 N3 C27 81.0(7)
Ru2 Ru1 N3 C27 170.0(6)
Cl1 Ru1 N3 C27 -12.0(6)
N2 Ru2 N4 C26 79.5(6)
N8 Ru2 N4 C26 -160(8)
N6 Ru2 N4 C26 -100.8(6)
Ru1 Ru2 N4 C26 -10.4(6)
N2 Ru2 N4 C33 -106.5(7)
N8 Ru2 N4 C33 14(8)
N6 Ru2 N4 C33 73.2(7)
Ru1 Ru2 N4 C33 163.6(6)
N7 Ru1 N5 C39 74.8(7)
N3 Ru1 N5 C39 -100.9(7)
N1 Ru1 N5 C39 -3(5)
Ru2 Ru1 N5 C39 -12.7(7)
Cl1 Ru1 N5 C39 168.6(7)
N7 Ru1 N5 C40 -111.6(8)
N3 Ru1 N5 C40 72.6(7)
N1 Ru1 N5 C40 171(5)
Ru2 Ru1 N5 C40 160.8(7)
Cl1 Ru1 N5 C40 -17.9(7)
N2 Ru2 N6 C39 -140(26)
N8 Ru2 N6 C39 -104.1(7)
N4 Ru2 N6 C39 77.6(7)
Ru1 Ru2 N6 C39 -13.0(6)
N2 Ru2 N6 C46 32(27)
N8 Ru2 N6 C46 67.6(7)
N4 Ru2 N6 C46 -110.6(7)
Ru1 Ru2 N6 C46 158.8(7)
N3 Ru1 N7 C52 -23(4)
N5 Ru1 N7 C52 -97.4(6)
N1 Ru1 N7 C52 79.5(6)
Ru2 Ru1 N7 C52 -9.5(6)
Cl1 Ru1 N7 C52 172.4(6)
N3 Ru1 N7 C53 149(3)
N5 Ru1 N7 C53 75.0(7)
N1 Ru1 N7 C53 -108.1(7)
Ru2 Ru1 N7 C53 162.9(6)
Cl1 Ru1 N7 C53 -15.1(6)
N2 Ru2 N8 C52 -103.3(6)
N4 Ru2 N8 C52 136(8)
N6 Ru2 N8 C52 77.0(6)
Ru1 Ru2 N8 C52 -13.3(6)
N2 Ru2 N8 C59 75.0(7)
N4 Ru2 N8 C59 -46(8)
N6 Ru2 N8 C59 -104.6(7)
Ru1 Ru2 N8 C59 165.0(6)
C2 N1 C1 N2 -160.6(8)
Ru1 N1 C1 N2 5.2(11)
C14 N2 C1 N1 -163.9(8)
Ru2 N2 C1 N1 7.3(11)
C1 N1 C2 C3 -126.1(9)
Ru1 N1 C2 C3 69.6(10)
C1 N1 C2 C7 54.6(10)
Ru1 N1 C2 C7 -109.6(8)
C7 C2 C3 C4 1.4(14)
N1 C2 C3 C4 -177.9(8)
C2 C3 C4 C5 -0.6(15)
C3 C4 C5 C6 0.0(14)
C3 C4 C5 C8 -179.9(9)
C4 C5 C6 C7 -0.2(13)
C8 C5 C6 C7 179.7(8)
C5 C6 C7 C2 1.0(13)
C3 C2 C7 C6 -1.6(12)
N1 C2 C7 C6 177.7(7)
C1 N2 C14 C19 64.0(11)
Ru2 N2 C14 C19 -107.0(9)
C1 N2 C14 C15 -124.1(9)
Ru2 N2 C14 C15 64.8(9)
C19 C14 C15 C16 1.8(13)
N2 C14 C15 C16 -170.4(8)
C14 C15 C16 C17 1.8(14)
C15 C16 C17 C18 -5.7(14)
C15 C16 C17 C20 175.3(9)
C16 C17 C18 C19 6.2(15)
C20 C17 C18 C19 -174.8(10)
C15 C14 C19 C18 -1.4(14)
N2 C14 C19 C18 170.4(9)
C17 C18 C19 C14 -2.7(16)
C6 C5 C8 C13 -43.4(14)
C4 C5 C8 C13 136.6(10)
C6 C5 C8 C9 136.8(10)
C4 C5 C8 C9 -43.2(13)
C13 C8 C9 C10 -0.2(15)
C5 C8 C9 C10 179.6(9)
C8 C9 C10 C11 1.1(17)
C9 C10 C11 C12 -2.2(19)
C10 C11 C12 C13 2.5(19)
C9 C8 C13 C12 0.5(16)
C5 C8 C13 C12 -179.3(9)
C11 C12 C13 C8 -1.6(17)
C18 C17 C20 C21 39.6(14)
C16 C17 C20 C21 -141.4(11)
C18 C17 C20 C25 -139.8(10)
C16 C17 C20 C25 39.2(14)
C25 C20 C21 C22 0.8(17)
C17 C20 C21 C22 -178.6(11)
C20 C21 C22 C23 2(2)
C21 C22 C23 C24 -1(3)
C22 C23 C24 C25 -3(3)
C21 C20 C25 C24 -4.0(15)
C17 C20 C25 C24 175.4(9)
C23 C24 C25 C20 5(2)
C27 N3 C26 N4 -174.3(7)
Ru1 N3 C26 N4 8.0(11)
C33 N4 C26 N3 -170.8(8)
Ru2 N4 C26 N3 3.4(10)
C26 N3 C27 C32 -80.7(11)
Ru1 N3 C27 C32 96.8(10)
C26 N3 C27 C28 101.4(10)
Ru1 N3 C27 C28 -81.0(10)
C32 C27 C28 C29 0.9(17)
N3 C27 C28 C29 178.8(11)
C27 C28 C29 C30 -2(2)
C27 C28 C29 Cl2 -177.4(10)
C28 C29 C30 C31 3(2)
Cl2 C29 C30 C31 178.5(11)
C29 C30 C31 C32 -3(2)
C29 C30 C31 Cl3 176.1(11)
C28 C27 C32 C31 -0.9(17)
N3 C27 C32 C31 -178.8(10)
C30 C31 C32 C27 2(2)
Cl3 C31 C32 C27 -176.9(9)
C26 N4 C33 C34 36.3(12)
Ru2 N4 C33 C34 -137.6(7)
C26 N4 C33 C38 -145.4(8)
Ru2 N4 C33 C38 40.6(10)
C38 C33 C34 C35 -0.4(13)
N4 C33 C34 C35 177.9(8)
C33 C34 C35 C36 1.4(16)
C33 C34 C35 Cl5 179.6(7)
C34 C35 C36 C37 -2.8(16)
Cl5 C35 C36 C37 179.0(8)
C35 C36 C37 C38 3.4(15)
C35 C36 C37 Cl4 -179.5(8)
C36 C37 C38 C33 -2.6(15)
Cl4 C37 C38 C33 -179.7(7)
C34 C33 C38 C37 1.0(13)
N4 C33 C38 C37 -177.3(8)
C40 N5 C39 N6 -168.1(8)
Ru1 N5 C39 N6 6.3(12)
C46 N6 C39 N5 -166.1(8)
Ru2 N6 C39 N5 6.4(12)
C39 N5 C40 C45 -117.7(10)
Ru1 N5 C40 C45 68.5(11)
C39 N5 C40 C41 62.2(11)
Ru1 N5 C40 C41 -111.6(8)
C45 C40 C41 C42 0.2(14)
N5 C40 C41 C42 -179.7(8)
C40 C41 C42 C43 -0.4(17)
C40 C41 C42 Cl7 178.2(8)
C41 C42 C43 C44 1(2)
Cl7 C42 C43 C44 -177.7(9)
C42 C43 C44 C45 -1(2)
C42 C43 C44 Cl6 176.2(10)
C41 C40 C45 C44 -0.7(15)
N5 C40 C45 C44 179.2(9)
C43 C44 C45 C40 1.2(18)
Cl6 C44 C45 C40 -176.3(8)
C39 N6 C46 C51 -128.2(9)
Ru2 N6 C46 C51 59.9(10)
C39 N6 C46 C47 55.8(11)
Ru2 N6 C46 C47 -116.1(8)
C51 C46 C47 C48 0.4(13)
N6 C46 C47 C48 176.5(9)
C46 C47 C48 C49 -0.6(15)
C46 C47 C48 Cl8 177.3(7)
C47 C48 C49 C50 0.0(16)
Cl8 C48 C49 C50 -177.9(7)
C48 C49 C50 C51 0.8(15)
C48 C49 C50 Cl9 179.7(7)
C47 C46 C51 C50 0.3(13)
N6 C46 C51 C50 -175.9(8)
C49 C50 C51 C46 -0.9(14)
Cl9 C50 C51 C46 -179.8(7)
C53 N7 C52 N8 -171.3(7)
Ru1 N7 C52 N8 1.7(11)
C59 N8 C52 N7 -168.9(7)
Ru2 N8 C52 N7 9.5(10)
C52 N7 C53 C54 74.8(10)
Ru1 N7 C53 C54 -98.0(9)
C52 N7 C53 C58 -109.7(9)
Ru1 N7 C53 C58 77.5(10)
C58 C53 C54 C55 -1.2(14)
N7 C53 C54 C55 174.3(9)
C53 C54 C55 C56 1.3(16)
C53 C54 C55 Cl11 180.0(7)
C54 C55 C56 C57 -1.2(16)
Cl11 C55 C56 C57 -179.8(8)
C55 C56 C57 C58 0.9(16)
C55 C56 C57 Cl10 179.6(8)
C56 C57 C58 C53 -0.9(15)
Cl10 C57 C58 C53 -179.5(7)
C54 C53 C58 C57 1.0(14)
N7 C53 C58 C57 -174.6(8)
C52 N8 C59 C60 38.3(12)
Ru2 N8 C59 C60 -140.0(7)
C52 N8 C59 C64 -146.1(9)
Ru2 N8 C59 C64 35.6(11)
C64 C59 C60 C61 1.0(13)
N8 C59 C60 C61 176.7(8)
C59 C60 C61 C62 -0.4(15)
C59 C60 C61 Cl12 178.8(7)
C60 C61 C62 C63 -1.4(16)
Cl12 C61 C62 C63 179.4(8)
C61 C62 C63 C64 2.6(18)
C61 C62 C63 Cl13 -178.2(9)
C62 C63 C64 C59 -2.1(18)
Cl13 C63 C64 C59 178.8(8)
C60 C59 C64 C63 0.2(15)
N8 C59 C64 C63 -175.7(10)
C70 C65 C66 C67 0.0
C71 C65 C66 C67 163(3)
C65 C66 C67 C68 0.0
C66 C67 C68 C69 0.0
C67 C68 C69 C70 0.0
C66 C65 C70 C69 0.0
C71 C65 C70 C69 -155(4)
C68 C69 C70 C65 0.0
C77 C72 C73 C74 0.0
C72 C73 C74 C75 0.0
C73 C74 C75 C76 0.0
C74 C75 C76 C77 0.0
C73 C72 C77 C78 -137(3)
C73 C72 C77 C76 0.0
C75 C76 C77 C78 144(3)
C75 C76 C77 C72 0.0
